data_7720246
loop_
_publ_author_name
'Loukopoulos, Edward'
'Fabra, David'
'Melones-Herrero, Jorge'
'Matesanz, Ana I.'
'Viciana, Carmen'
'Platero-Prats, Ana E'
'S&#xe1;nchez-P&#xe9;rez, Isabel'
'Quiroga, Adoracion G.'

_publ_section_title
;
 Structural features and antibacterial activity of Ni(II)
 thiosemicarbazones in a zirconium metal-organic framework composite.
;
_journal_issue 13
_journal_name_full 'Dalton transactions (Cambridge, England : 2003)'
_journal_page_first 5130
_journal_page_last 5138
_journal_paper_doi 10.1039/d5dt03008k
_journal_volume 55
_journal_year 2026
_chemical_formula_sum 'C40 H50 N12 Ni O10 S2'
_chemical_formula_weight 981.75
_chemical_name_common CV14.3_150K
_space_group_crystal_system triclinic
_space_group_IT_number 2
_space_group_name_Hall '-P 1'
_space_group_name_H-M_alt 'P -1'
_atom_sites_solution_hydrogens geom
_atom_sites_solution_primary other
_audit_update_record
;
2025-07-29 deposited with the CCDC.	2026-02-18 downloaded from the CCDC.
;
_cell_angle_alpha 76.331(2)
_cell_angle_beta 86.624(3)
_cell_angle_gamma 83.694(3)
_cell_formula_units_Z 1
_cell_length_a 7.1806(6)
_cell_length_b 11.4484(9)
_cell_length_c 13.8901(10)
_cell_measurement_reflns_used 6077
_cell_measurement_temperature 150.(2)
_cell_measurement_theta_max 26.1373
_cell_measurement_theta_min 2.8557
_cell_volume 1102.16(15)
_computing_cell_refinement 'SAINT V8.40B (Bruker AXS LLC, 2019)'
_computing_data_collection 'Bruker Instrument Service v2010.9.0.0'
_computing_data_reduction 'SAINT V8.40B (Bruker AXS LLC, 2019)'
_computing_molecular_graphics 'shelXle (C.B. Huebschle, rev 1365)'
_computing_structure_refinement 'SHELXL-2019/1 (Sheldrick, 2019)'
_computing_structure_solution 'XT, VERSION 2018/2'
_diffrn_ambient_temperature 150.(2)
_diffrn_detector_area_resol_mean 8.3333
_diffrn_measured_fraction_theta_full 0.998
_diffrn_measured_fraction_theta_max 0.998
_diffrn_measurement_device 'four-circle diffractometer'
_diffrn_measurement_device_type 'Bruker Kappa Apex II'
_diffrn_radiation_monochromator graphite
_diffrn_radiation_probe x-ray
_diffrn_radiation_type 'Mo K\a'
_diffrn_radiation_wavelength 0.71073
_diffrn_reflns_av_R_equivalents 0.0292
_diffrn_reflns_av_unetI/netI 0.0434
_diffrn_reflns_limit_h_max 8
_diffrn_reflns_limit_h_min -8
_diffrn_reflns_limit_k_max 13
_diffrn_reflns_limit_k_min -13
_diffrn_reflns_limit_l_max 16
_diffrn_reflns_limit_l_min -16
_diffrn_reflns_number 7967
_diffrn_reflns_theta_full 25.24
_diffrn_reflns_theta_max 25.35
_diffrn_reflns_theta_min 1.84
_diffrn_source 'sealed x-ray tube'
_diffrn_source_current 30.0
_diffrn_source_power 1.50
_diffrn_source_voltage 50
_exptl_absorpt_coefficient_mu 0.607
_exptl_absorpt_correction_T_max 0.99
_exptl_absorpt_correction_T_min 0.91
_exptl_absorpt_correction_type multi-scan
_exptl_absorpt_process_details
;
Krause, L., Herbst-Irmer, R., Sheldrick, G. M., Stalke, D. (2015).
"Comparison of silver and molybdenum microfocus X-ray sources for
single-crystal structure determination"
J. Appl. Cryst. 48, 3-10.
doi:10.1107/S1600576714022985
;
_exptl_crystal_colour 'clear intense orange-brown'
_exptl_crystal_density_diffrn 1.479
_exptl_crystal_density_method 'not measured'
_exptl_crystal_description ribbon
_exptl_crystal_F_000 514
_exptl_crystal_size_max 0.165
_exptl_crystal_size_mid 0.066
_exptl_crystal_size_min 0.009
_refine_diff_density_max 0.296
_refine_diff_density_min -0.409
_refine_ls_extinction_method none
_refine_ls_goodness_of_fit_ref 1.049
_refine_ls_hydrogen_treatment constr
_refine_ls_matrix_type full
_refine_ls_number_parameters 299
_refine_ls_number_reflns 4029
_refine_ls_number_restraints 0
_refine_ls_restrained_S_all 1.049
_refine_ls_R_factor_all 0.0486
_refine_ls_R_factor_gt 0.0345
_refine_ls_shift/su_max 0.000
_refine_ls_shift/su_mean 0.000
_refine_ls_structure_factor_coef Fsqd
_refine_ls_weighting_details 'w=1/[\s^2^(Fo^2^)+(0.0466P)^2^+0.2149P] where P=(Fo^2^+2Fc^2^)/3'
_refine_ls_weighting_scheme calc
_refine_ls_wR_factor_gt 0.0831
_refine_ls_wR_factor_ref 0.0878
_reflns_Friedel_coverage 0.000
_reflns_number_gt 3215
_reflns_number_total 4029
_reflns_threshold_expression 'I > 2\s(I)'
_cod_data_source_file d5dt03008k2.cif
_cod_data_source_block 03719
_cod_depositor_comments
;
The following automatic conversions were performed:

data item '_exptl_absorpt_correction_type' value 'Multi-Scan' was
changed to 'multi-scan' in accordance with the
/home/data/users/saulius/crontab/automatic-downloads/rss-feeds/RSC/lib/dictionaries/cif_core.dic
dictionary named 'cif_core.dic' version 2.4.2 last updated on
2011-04-26.

Automatic conversion script
Id: cif_fix_values 8170 2020-07-09 18:12:32Z antanas 

 Adding full bibliography for 7720245--7720246.cif.
;
_cod_database_code 7720246

loop_
_space_group_symop_operation_xyz
'x, y, z'
'-x, -y, -z'

loop_
_atom_site_type_symbol
_atom_site_label
_atom_site_fract_x
_atom_site_fract_y
_atom_site_fract_z
_atom_site_U_iso_or_equiv
_atom_site_adp_type
_atom_site_calc_flag
_atom_site_refinement_flags_adp
_atom_site_refinement_flags_occupancy
_atom_site_refinement_flags_posn
_atom_site_occupancy
_atom_site_disorder_assembly
_atom_site_disorder_group
C C1 0.1383(3) 0.74749(18) 0.52018(15) 0.0135(5) Uani d . . . 1 . .
C C2 0.0177(3) 0.88824(19) 0.70594(15) 0.0137(5) Uani d . . . 1 . .
H H2 -0.018030 0.969677 0.709114 0.016000 Uiso calc U . R 1 . .
C C3 0.0517(3) 0.80772(19) 0.80214(15) 0.0144(5) Uani d . . . 1 . .
C C4 0.1263(3) 0.68608(19) 0.82225(16) 0.0170(5) Uani d . . . 1 . .
H H4 0.158178 0.647567 0.769141 0.020000 Uiso calc U . R 1 . .
C C5 0.1535(3) 0.6222(2) 0.91873(16) 0.0182(5) Uani d . . . 1 . .
H H5 0.205058 0.540224 0.931313 0.022000 Uiso calc U . R 1 . .
C C6 0.1067(3) 0.6762(2) 0.99757(16) 0.0172(5) Uani d . . . 1 . .
C C7 0.0336(3) 0.7965(2) 0.97926(16) 0.0180(5) Uani d . . . 1 . .
H H7 0.001022 0.834266 1.032725 0.022000 Uiso calc U . R 1 . .
C C8 0.0090(3) 0.86025(19) 0.88324(16) 0.0169(5) Uani d . . . 1 . .
H H8 -0.038676 0.942956 0.871314 0.020000 Uiso calc U . R 1 . .
C C9 0.1927(3) 0.52299(18) 0.55318(15) 0.0133(5) Uani d . . . 1 . .
C C10 0.2957(3) 0.43085(19) 0.51672(16) 0.0163(5) Uani d . . . 1 . .
H H10 0.361558 0.450108 0.454569 0.020000 Uiso calc U . R 1 . .
C C11 0.3029(3) 0.3136(2) 0.56918(16) 0.0180(5) Uani d . . . 1 . .
H H11 0.376011 0.251674 0.544820 0.022000 Uiso calc U . R 1 . .
C C12 0.2025(3) 0.28615(19) 0.65816(16) 0.0167(5) Uani d . . . 1 . .
C C13 0.0939(3) 0.3747(2) 0.69463(16) 0.0168(5) Uani d . . . 1 . .
H H13 0.023056 0.353923 0.755098 0.020000 Uiso calc U . R 1 . .
C C14 0.0894(3) 0.4929(2) 0.64262(15) 0.0158(5) Uani d . . . 1 . .
H H14 0.016119 0.554336 0.667417 0.019000 Uiso calc U . R 1 . .
N N1 0.1970(2) 0.63987(15) 0.49596(13) 0.0145(4) Uani d . . . 1 . .
H H1N 0.244217 0.645615 0.435298 0.017000 Uiso calc U . R 1 . .
N N2 0.0686(3) 0.75195(15) 0.60814(13) 0.0148(4) Uani d . . . 1 . .
N N3 0.0260(2) 0.87200(15) 0.61659(13) 0.0138(4) Uani d . . . 1 . .
N N4 0.2135(3) 0.16255(17) 0.71545(14) 0.0225(5) Uani d . . . 1 . .
Ni Ni1 0.000000 1.000000 0.500000 0.01296(12) Uani d . P S 1 . .
O O1 0.1283(2) 0.61625(14) 1.09286(11) 0.0244(4) Uani d . . . 1 . .
H H1O 0.171541 0.544488 1.095088 0.029000 Uiso calc U . R 1 . .
O O2 0.1188(3) 0.13896(15) 0.79369(12) 0.0325(4) Uani d . . . 1 . .
O O3 0.3160(3) 0.08565(15) 0.68517(13) 0.0329(4) Uani d . . . 1 . .
S S1 0.17063(8) 0.87572(5) 0.42734(4) 0.01867(15) Uani d . . . 1 . .
N N5 0.4704(3) 0.74830(16) 0.15714(13) 0.0206(4) Uani d . . . 1 . .
O O4 0.3609(2) 0.63152(15) 0.30118(11) 0.0259(4) Uani d . . . 1 . .
C C15 0.3675(3) 0.7284(2) 0.24096(17) 0.0228(5) Uani d . . . 1 . .
H H15 0.291668 0.795805 0.255631 0.027000 Uiso calc U . R 1 . .
C C16 0.4616(4) 0.8665(2) 0.09019(18) 0.0324(6) Uani d . . . 1 . .
H H16A 0.587676 0.893402 0.078756 0.049000 Uiso calc U . R 1 . .
H H16B 0.379218 0.923901 0.119466 0.049000 Uiso calc U . R 1 . .
H H16C 0.412104 0.862190 0.026998 0.049000 Uiso calc U . R 1 . .
C C17 0.5827(4) 0.6509(2) 0.12456(18) 0.0271(6) Uani d . . . 1 . .
H H17A 0.708656 0.674808 0.104262 0.041000 Uiso calc U . R 1 . .
H H17B 0.523978 0.633400 0.068286 0.041000 Uiso calc U . R 1 . .
H H17C 0.591411 0.578626 0.179082 0.041000 Uiso calc U . R 1 . .
N N6 0.4158(3) 0.24571(17) 1.24203(13) 0.0198(4) Uani d . . . 1 . .
O O5 0.3148(2) 0.40259(15) 1.11794(12) 0.0304(4) Uani d . . . 1 . .
C C18 0.3501(3) 0.3590(2) 1.20592(18) 0.0261(6) Uani d . . . 1 . .
H H18 0.328561 0.410705 1.250680 0.031000 Uiso calc U . R 1 . .
C C19 0.4583(4) 0.2005(2) 1.34606(18) 0.0327(6) Uani d . . . 1 . .
H H19A 0.587122 0.161763 1.351585 0.049000 Uiso calc U . R 1 . .
H H19B 0.371266 0.141346 1.377552 0.049000 Uiso calc U . R 1 . .
H H19C 0.445098 0.267749 1.379175 0.049000 Uiso calc U . R 1 . .
C C20 0.4515(4) 0.1624(2) 1.17796(19) 0.0315(6) Uani d . . . 1 . .
H H20A 0.404542 0.085095 1.210654 0.047000 Uiso calc U . R 1 . .
H H20B 0.586680 0.149677 1.164200 0.047000 Uiso calc U . R 1 . .
H H20C 0.387460 0.195882 1.115576 0.047000 Uiso calc U . R 1 . .

loop_
_atom_site_aniso_label
_atom_site_aniso_U_11
_atom_site_aniso_U_22
_atom_site_aniso_U_33
_atom_site_aniso_U_12
_atom_site_aniso_U_13
_atom_site_aniso_U_23
C1 0.0126(11) 0.0136(11) 0.0143(11) 0.0005(9) -0.0023(9) -0.0036(9)
C2 0.0171(12) 0.0120(11) 0.0119(11) -0.0011(9) 0.0002(9) -0.0032(9)
C3 0.0138(11) 0.0161(11) 0.0132(11) -0.0034(9) -0.0006(9) -0.0022(9)
C4 0.0195(12) 0.0169(12) 0.0147(12) -0.0003(10) 0.0010(9) -0.0052(9)
C5 0.0209(12) 0.0146(11) 0.0171(12) 0.0040(9) 0.0002(10) -0.0023(9)
C6 0.0157(11) 0.0225(12) 0.0118(11) -0.0024(10) -0.0015(9) -0.0002(9)
C7 0.0218(12) 0.0200(12) 0.0127(11) -0.0018(10) 0.0030(9) -0.0057(9)
C8 0.0173(12) 0.0145(11) 0.0184(12) -0.0003(9) 0.0008(9) -0.0040(9)
C9 0.0156(11) 0.0143(11) 0.0102(11) -0.0011(9) -0.0024(9) -0.0027(9)
C10 0.0187(12) 0.0171(12) 0.0124(11) -0.0005(9) 0.0029(9) -0.0033(9)
C11 0.0186(12) 0.0167(12) 0.0189(12) 0.0021(9) 0.0000(10) -0.0063(9)
C12 0.0215(12) 0.0125(11) 0.0154(12) -0.0042(10) -0.0045(9) 0.0005(9)
C13 0.0161(11) 0.0217(12) 0.0127(11) -0.0054(10) 0.0020(9) -0.0033(9)
C14 0.0160(11) 0.0179(12) 0.0143(11) -0.0028(9) 0.0016(9) -0.0051(9)
N1 0.0206(10) 0.0132(9) 0.0086(9) -0.0014(8) 0.0044(7) -0.0015(7)
N2 0.0203(10) 0.0110(9) 0.0136(10) -0.0019(8) -0.0003(8) -0.0036(7)
N3 0.0144(9) 0.0112(9) 0.0157(10) -0.0002(7) 0.0016(8) -0.0039(7)
N4 0.0286(12) 0.0160(10) 0.0217(11) -0.0039(9) -0.0032(9) -0.0004(8)
Ni1 0.0170(2) 0.0112(2) 0.0092(2) 0.00036(16) 0.00128(16) -0.00072(15)
O1 0.0356(10) 0.0227(9) 0.0107(8) 0.0060(8) -0.0005(7) 0.0002(7)
O2 0.0530(12) 0.0222(9) 0.0196(9) -0.0109(9) 0.0087(9) 0.0018(7)
O3 0.0369(11) 0.0154(9) 0.0411(11) 0.0046(8) 0.0051(9) -0.0010(8)
S1 0.0270(3) 0.0129(3) 0.0127(3) 0.0022(2) 0.0059(2) 0.0002(2)
N5 0.0249(11) 0.0201(10) 0.0167(10) -0.0026(9) 0.0053(8) -0.0051(8)
O4 0.0256(10) 0.0341(10) 0.0158(9) -0.0058(8) 0.0033(7) -0.0009(8)
C15 0.0219(13) 0.0295(14) 0.0185(13) -0.0006(11) 0.0008(10) -0.0099(11)
C16 0.0451(17) 0.0270(14) 0.0221(14) -0.0031(12) 0.0030(12) -0.0010(11)
C17 0.0262(14) 0.0293(14) 0.0256(14) -0.0001(11) 0.0059(11) -0.0085(11)
N6 0.0200(10) 0.0229(11) 0.0153(10) 0.0004(8) -0.0013(8) -0.0028(8)
O5 0.0340(11) 0.0292(10) 0.0235(10) 0.0031(8) -0.0034(8) 0.0003(8)
C18 0.0247(14) 0.0273(14) 0.0253(14) 0.0009(11) 0.0027(11) -0.0066(11)
C19 0.0348(15) 0.0389(16) 0.0218(14) -0.0018(13) -0.0018(12) -0.0022(12)
C20 0.0318(15) 0.0295(14) 0.0361(16) 0.0049(12) -0.0076(12) -0.0153(12)

loop_
_atom_type_symbol
_atom_type_description
_atom_type_scat_dispersion_real
_atom_type_scat_dispersion_imag
_atom_type_scat_source
C C 0.0033 0.0016 'International Tables Vol C Tables 4.2.6.8 and 6.1.1.4'
H H 0.0000 0.0000 'International Tables Vol C Tables 4.2.6.8 and 6.1.1.4'
N N 0.0061 0.0033 'International Tables Vol C Tables 4.2.6.8 and 6.1.1.4'
Ni Ni 0.3393 1.1124 'International Tables Vol C Tables 4.2.6.8 and 6.1.1.4'
O O 0.0106 0.0060 'International Tables Vol C Tables 4.2.6.8 and 6.1.1.4'
S S 0.1246 0.1234 'International Tables Vol C Tables 4.2.6.8 and 6.1.1.4'

loop_
_geom_angle_atom_site_label_1
_geom_angle_atom_site_label_2
_geom_angle_atom_site_label_3
_geom_angle_site_symmetry_1
_geom_angle_site_symmetry_3
_geom_angle
_geom_angle_publ_flag
N2 C1 N1 . . 121.58(19) ?
N2 C1 S1 . . 123.02(16) ?
N1 C1 S1 . . 115.37(15) ?
N3 C2 C3 . . 133.2(2) ?
C8 C3 C4 . . 117.37(19) ?
C8 C3 C2 . . 115.03(19) ?
C4 C3 C2 . . 127.6(2) ?
C5 C4 C3 . . 120.4(2) ?
C4 C5 C6 . . 120.9(2) ?
O1 C6 C5 . . 122.7(2) ?
O1 C6 C7 . . 117.70(19) ?
C5 C6 C7 . . 119.6(2) ?
C8 C7 C6 . . 119.4(2) ?
C7 C8 C3 . . 122.3(2) ?
N1 C9 C10 . . 116.93(18) ?
N1 C9 C14 . . 124.04(19) ?
C10 C9 C14 . . 119.0(2) ?
C11 C10 C9 . . 120.9(2) ?
C10 C11 C12 . . 119.1(2) ?
C11 C12 C13 . . 121.4(2) ?
C11 C12 N4 . . 119.4(2) ?
C13 C12 N4 . . 119.17(19) ?
C14 C13 C12 . . 119.4(2) ?
C13 C14 C9 . . 120.1(2) ?
C1 N1 C9 . . 129.39(18) ?
C1 N2 N3 . . 111.19(17) ?
C2 N3 N2 . . 115.72(17) ?
C2 N3 Ni1 . . 124.11(14) ?
N2 N3 Ni1 . . 120.05(13) ?
O3 N4 O2 . . 122.49(19) ?
O3 N4 C12 . . 118.94(19) ?
O2 N4 C12 . . 118.57(19) ?
N3 Ni1 N3 2_576 . 180.00(13) ?
N3 Ni1 S1 2_576 . 95.04(5) ?
N3 Ni1 S1 . . 84.96(5) ?
N3 Ni1 S1 2_576 2_576 84.96(5) ?
N3 Ni1 S1 . 2_576 95.04(5) ?
S1 Ni1 S1 . 2_576 180.000000 ?
C1 S1 Ni1 . . 95.57(7) ?
C15 N5 C16 . . 121.2(2) ?
C15 N5 C17 . . 121.5(2) ?
C16 N5 C17 . . 117.07(19) ?
O4 C15 N5 . . 126.3(2) ?
C18 N6 C20 . . 120.5(2) ?
C18 N6 C19 . . 121.9(2) ?
C20 N6 C19 . . 117.5(2) ?
O5 C18 N6 . . 124.5(2) ?

loop_
_geom_bond_atom_site_label_1
_geom_bond_atom_site_label_2
_geom_bond_site_symmetry_2
_geom_bond_distance
_geom_bond_publ_flag
C1 N2 . 1.303(3) ?
C1 N1 . 1.369(3) ?
C1 S1 . 1.737(2) ?
C2 N3 . 1.295(3) ?
C2 C3 . 1.450(3) ?
C3 C8 . 1.401(3) ?
C3 C4 . 1.405(3) ?
C4 C5 . 1.380(3) ?
C5 C6 . 1.387(3) ?
C6 O1 . 1.348(3) ?
C6 C7 . 1.389(3) ?
C7 C8 . 1.372(3) ?
C9 N1 . 1.388(3) ?
C9 C10 . 1.398(3) ?
C9 C14 . 1.399(3) ?
C10 C11 . 1.365(3) ?
C11 C12 . 1.381(3) ?
C12 C13 . 1.384(3) ?
C12 N4 . 1.447(3) ?
C13 C14 . 1.373(3) ?
N2 N3 . 1.406(2) ?
N3 Ni1 . 1.9128(17) ?
N4 O3 . 1.221(3) ?
N4 O2 . 1.237(2) ?
Ni1 S1 . 2.1666(6) ?
Ni1 S1 2_576 2.1666(6) ?
N5 C15 . 1.328(3) ?
N5 C16 . 1.447(3) ?
N5 C17 . 1.448(3) ?
O4 C15 . 1.225(3) ?
N6 C18 . 1.320(3) ?
N6 C20 . 1.445(3) ?
N6 C19 . 1.454(3) ?
O5 C18 . 1.236(3) ?

loop_
_geom_hbond_atom_site_label_D
_geom_hbond_atom_site_label_H
_geom_hbond_atom_site_label_A
_geom_hbond_site_symmetry_A
_geom_hbond_distance_DH
_geom_hbond_distance_HA
_geom_hbond_distance_DA
_geom_hbond_angle_DHA
_geom_hbond_publ_flag
C2 H2 S1 2_576 0.95 2.48 3.112(2) 123.8 ?
C7 H7 O2 2_567 0.95 2.59 3.494(3) 159.7 ?
C10 H10 O4 . 0.95 2.60 3.359(3) 137.1 ?
C13 H13 O1 2_567 0.95 2.40 3.290(3) 156.4 ?
C14 H14 N2 . 0.95 2.28 2.879(3) 120.1 ?
N1 H1N O4 . 0.88 2.03 2.904(2) 171.4 ?
O1 H1O O5 . 0.84 1.80 2.614(2) 164.0 ?
C15 H15 S1 . 0.95 2.81 3.557(2) 136.3 ?

loop_
_geom_torsion_atom_site_label_1
_geom_torsion_atom_site_label_2
_geom_torsion_atom_site_label_3
_geom_torsion_atom_site_label_4
_geom_torsion_site_symmetry_1
_geom_torsion_site_symmetry_2
_geom_torsion_site_symmetry_3
_geom_torsion_site_symmetry_4
_geom_torsion
_geom_torsion_publ_flag
N3 C2 C3 C8 . . . . -174.1(2) ?
N3 C2 C3 C4 . . . . 7.9(4) ?
C8 C3 C4 C5 . . . . 0.6(3) ?
C2 C3 C4 C5 . . . . 178.7(2) ?
C3 C4 C5 C6 . . . . 0.5(3) ?
C4 C5 C6 O1 . . . . 178.9(2) ?
C4 C5 C6 C7 . . . . -0.8(3) ?
O1 C6 C7 C8 . . . . -179.8(2) ?
C5 C6 C7 C8 . . . . 0.0(3) ?
C6 C7 C8 C3 . . . . 1.3(3) ?
C4 C3 C8 C7 . . . . -1.5(3) ?
C2 C3 C8 C7 . . . . -179.8(2) ?
N1 C9 C10 C11 . . . . 178.5(2) ?
C14 C9 C10 C11 . . . . -2.8(3) ?
C9 C10 C11 C12 . . . . 1.7(3) ?
C10 C11 C12 C13 . . . . 0.6(3) ?
C10 C11 C12 N4 . . . . -178.4(2) ?
C11 C12 C13 C14 . . . . -1.7(3) ?
N4 C12 C13 C14 . . . . 177.22(19) ?
C12 C13 C14 C9 . . . . 0.6(3) ?
N1 C9 C14 C13 . . . . -179.77(19) ?
C10 C9 C14 C13 . . . . 1.7(3) ?
N2 C1 N1 C9 . . . . 1.2(4) ?
S1 C1 N1 C9 . . . . 179.23(17) ?
C10 C9 N1 C1 . . . . -167.5(2) ?
C14 C9 N1 C1 . . . . 13.9(4) ?
N1 C1 N2 N3 . . . . 177.50(18) ?
S1 C1 N2 N3 . . . . -0.4(3) ?
C3 C2 N3 N2 . . . . 3.2(3) ?
C3 C2 N3 Ni1 . . . . -172.70(18) ?
C1 N2 N3 C2 . . . . -157.38(19) ?
C1 N2 N3 Ni1 . . . . 18.7(2) ?
C11 C12 N4 O3 . . . . 2.2(3) ?
C13 C12 N4 O3 . . . . -176.8(2) ?
C11 C12 N4 O2 . . . . -178.1(2) ?
C13 C12 N4 O2 . . . . 3.0(3) ?
N2 C1 S1 Ni1 . . . . -13.75(19) ?
N1 C1 S1 Ni1 . . . . 168.23(15) ?
C16 N5 C15 O4 . . . . 178.0(2) ?
C17 N5 C15 O4 . . . . 3.6(4) ?
C20 N6 C18 O5 . . . . -0.1(4) ?
C19 N6 C18 O5 . . . . 178.7(2) ?
